data_4021622
loop_
_publ_author_name
'Horacio F. Olivo'
'Ricardo Tovar-Miranda'
'Efra\'in Barrag\'an'

_publ_section_title
;
 Synthesis of (-)-Stemoamide Using a Stereoselective anti-Aldol Step
;
_journal_name_full 'Journal of Organic Chemistry'
_journal_page_first 3287
_journal_page_last 3290
_journal_paper_doi 10.1021/jo052364l
_journal_volume 71
_journal_year 2006
_chemical_formula_sum 'C17 H12 N O3'
_chemical_formula_weight 278.28
_chemical_name_systematic
; 
 ? 
;
_space_group_IT_number 4
_symmetry_cell_setting monoclinic
_symmetry_space_group_name_Hall 'P 2yb'
_symmetry_space_group_name_H-M 'P 1 21 1'
_atom_sites_solution_hydrogens geom
_atom_sites_solution_primary direct
_atom_sites_solution_secondary difmap
_audit_creation_method SHELXL-97
_cell_angle_alpha 90.00
_cell_angle_beta 102.121(5)
_cell_angle_gamma 90.00
_cell_formula_units_Z 2
_cell_length_a 7.3581(7)
_cell_length_b 6.7810(7)
_cell_length_c 11.7266(12)
_cell_measurement_temperature 100(2)
_cell_volume 572.06(10)
_computing_structure_refinement 'SHELXL-97 (Sheldrick, 1997)'
_computing_structure_solution 'SHELXS-97 (Sheldrick, 1990)'
_diffrn_ambient_temperature 100(2)
_diffrn_measured_fraction_theta_full 0.999
_diffrn_measured_fraction_theta_max 0.999
_diffrn_radiation_monochromator graphite
_diffrn_radiation_source 'fine-focus sealed tube'
_diffrn_radiation_type MoK\a
_diffrn_radiation_wavelength 0.71073
_diffrn_reflns_av_R_equivalents 0.0173
_diffrn_reflns_av_sigmaI/netI 0.0313
_diffrn_reflns_limit_h_max 8
_diffrn_reflns_limit_h_min -8
_diffrn_reflns_limit_k_max 8
_diffrn_reflns_limit_k_min -8
_diffrn_reflns_limit_l_max 13
_diffrn_reflns_limit_l_min -13
_diffrn_reflns_number 3840
_diffrn_reflns_theta_full 25.00
_diffrn_reflns_theta_max 25.00
_diffrn_reflns_theta_min 2.83
_exptl_absorpt_coefficient_mu 0.112
_exptl_absorpt_correction_T_max 0.9961
_exptl_absorpt_correction_T_min 0.9524
_exptl_crystal_density_diffrn 1.616
_exptl_crystal_density_method 'not measured'
_exptl_crystal_F_000 290
_exptl_crystal_size_max 0.44
_exptl_crystal_size_mid 0.17
_exptl_crystal_size_min 0.04
_refine_diff_density_max 0.653
_refine_diff_density_min -0.197
_refine_diff_density_rms 0.048
_refine_ls_abs_structure_details 'Flack H D (1983), Acta Cryst. A39, 876-881'
_refine_ls_abs_structure_Flack -0.2(17)
_refine_ls_extinction_coef 0.034(9)
_refine_ls_extinction_expression Fc^*^=kFc[1+0.001xFc^2^\l^3^/sin(2\q)]^-1/4^
_refine_ls_extinction_method SHELXL
_refine_ls_goodness_of_fit_ref 1.257
_refine_ls_hydrogen_treatment mixed
_refine_ls_matrix_type full
_refine_ls_number_parameters 147
_refine_ls_number_reflns 1989
_refine_ls_number_restraints 1
_refine_ls_restrained_S_all 1.256
_refine_ls_R_factor_all 0.0512
_refine_ls_R_factor_gt 0.0478
_refine_ls_shift/su_max 0.081
_refine_ls_shift/su_mean 0.015
_refine_ls_structure_factor_coef Fsqd
_refine_ls_weighting_details 'calc w=1/[\s^2^(Fo^2^)+(0.0546P)^2^+0.1997P] where P=(Fo^2^+2Fc^2^)/3'
_refine_ls_weighting_scheme calc
_refine_ls_wR_factor_gt 0.1223
_refine_ls_wR_factor_ref 0.1247
_reflns_number_gt 1880
_reflns_number_total 1989
_reflns_threshold_expression >2sigma(I)
_cod_data_source_file jo052364lsi20060210_044233.cif
_cod_original_sg_symbol_H-M 'P 21'
_cod_database_code 4021622

loop_
_symmetry_equiv_pos_as_xyz
'x, y, z'
'-x, y+1/2, -z'

loop_
_atom_site_label
_atom_site_type_symbol
_atom_site_fract_x
_atom_site_fract_y
_atom_site_fract_z
_atom_site_U_iso_or_equiv
_atom_site_adp_type
_atom_site_occupancy
_atom_site_symmetry_multiplicity
_atom_site_calc_flag
_atom_site_refinement_flags
O1 O 0.6342(3) 1.2101(4) -0.01819(17) 0.0492(6) Uani 1 1 d .
C1 C 0.4647(4) 1.0462(4) 0.2294(2) 0.0309(6) Uani 1 1 d .
H1A H 0.4302 0.9070 0.2104 0.037 Uiso 1 1 calc R
H1B H 0.3940 1.0952 0.2867 0.037 Uiso 1 1 calc R
C2 C 0.4283(4) 1.1739(5) 0.1193(3) 0.0403(7) Uani 1 1 d .
H2A H 0.3257 1.1191 0.0593 0.048 Uiso 1 1 calc R
H2B H 0.3970 1.3109 0.1372 0.048 Uiso 1 1 calc R
O2 O 0.7471(3) 0.4757(3) 0.5190(2) 0.0456(6) Uani 1 1 d .
C3 C 0.6095(4) 1.1667(4) 0.0790(2) 0.0368(7) Uani 1 1 d .
O3 O 0.7943(3) 0.5403(3) 0.34056(17) 0.0388(5) Uani 1 1 d .
N4 N 0.7450(3) 1.1071(3) 0.16993(18) 0.0292(5) Uani 1 1 d .
C5 C 0.9379(4) 1.0847(4) 0.1613(2) 0.0315(6) Uani 1 1 d .
H5A H 1.0192 1.1096 0.2386 0.038 Uiso 1 1 calc R
H5B H 0.9679 1.1839 0.1061 0.038 Uiso 1 1 calc R
C6 C 0.9769(4) 0.8796(5) 0.1199(2) 0.0355(7) Uani 1 1 d .
H6A H 1.1012 0.8801 0.1001 0.043 Uiso 1 1 calc R
H6B H 0.8846 0.8500 0.0475 0.043 Uiso 1 1 calc R
C7 C 0.9712(4) 0.7126(5) 0.2084(3) 0.0387(7) Uani 1 1 d .
H7A H 1.0809 0.7250 0.2733 0.046 Uiso 1 1 calc R
H7B H 0.9805 0.5844 0.1697 0.046 Uiso 1 1 calc R
C8 C 0.7878(4) 0.7123(5) 0.2610(2) 0.0387(7) Uani 1 1 d .
H8 H 0.6748 0.7047 0.1966 0.046 Uiso 1 1 calc R
C9A C 0.6758(3) 1.0669(4) 0.2767(2) 0.0269(5) Uani 1 1 d .
H9A H 0.7003 1.1838 0.3296 0.032 Uiso 1 1 calc R
C9 C 0.7729(3) 0.8859(4) 0.3396(2) 0.0254(5) Uani 1 1 d .
H9 H 0.9024 0.9264 0.3770 0.031 Uiso 1 1 calc R
C10 C 0.6822(4) 0.8053(4) 0.4359(2) 0.0279(6) Uani 1 1 d .
H10 H 0.5442 0.8105 0.4078 0.034 Uiso 1 1 calc R
C11 C 0.7425(3) 0.5914(4) 0.4404(2) 0.0332(6) Uani 1 1 d .
C12 C 0.7317(4) 0.9119(5) 0.5514(2) 0.0371(7) Uani 1 1 d .
H12A H 0.6696 0.8479 0.6077 0.056 Uiso 1 1 calc R
H12B H 0.6910 1.0496 0.5409 0.056 Uiso 1 1 calc R
H12C H 0.8666 0.9075 0.5805 0.056 Uiso 1 1 calc R

loop_
_atom_site_aniso_label
_atom_site_aniso_U_11
_atom_site_aniso_U_22
_atom_site_aniso_U_33
_atom_site_aniso_U_23
_atom_site_aniso_U_13
_atom_site_aniso_U_12
O1 0.0430(12) 0.0644(14) 0.0395(11) 0.0272(12) 0.0071(9) 0.0020(11)
C1 0.0302(13) 0.0318(14) 0.0325(13) 0.0043(11) 0.0109(11) 0.0065(11)
C2 0.0329(15) 0.0431(18) 0.0447(16) 0.0182(14) 0.0078(12) 0.0104(13)
O2 0.0378(12) 0.0329(12) 0.0666(15) 0.0203(11) 0.0123(10) 0.0006(9)
C3 0.0354(14) 0.0339(17) 0.0398(15) 0.0118(13) 0.0052(12) 0.0022(11)
O3 0.0454(11) 0.0233(9) 0.0447(11) -0.0041(8) 0.0028(9) 0.0052(8)
N4 0.0307(12) 0.0294(11) 0.0284(11) 0.0055(9) 0.0079(9) 0.0025(9)
C5 0.0269(13) 0.0348(15) 0.0328(14) 0.0061(12) 0.0065(10) -0.0082(11)
C6 0.0274(13) 0.0501(17) 0.0284(13) -0.0036(12) 0.0048(11) 0.0069(12)
C7 0.0346(15) 0.0296(14) 0.0494(16) -0.0042(13) 0.0031(12) 0.0038(12)
C8 0.0530(17) 0.0294(14) 0.0295(13) -0.0012(12) -0.0007(12) 0.0122(14)
C9A 0.0292(13) 0.0256(12) 0.0259(12) -0.0011(10) 0.0057(9) 0.0006(10)
C9 0.0292(12) 0.0225(12) 0.0233(12) -0.0004(10) 0.0026(10) 0.0020(10)
C10 0.0255(13) 0.0252(13) 0.0331(14) 0.0042(11) 0.0062(11) -0.0009(10)
C11 0.0226(13) 0.0242(14) 0.0500(17) 0.0074(12) 0.0014(11) -0.0020(10)
C12 0.0441(17) 0.0360(16) 0.0330(15) 0.0002(12) 0.0123(12) 0.0011(13)

loop_
_atom_type_symbol
_atom_type_description
_atom_type_scat_dispersion_real
_atom_type_scat_dispersion_imag
_atom_type_scat_source
C C 0.0033 0.0016 'International Tables Vol C Tables 4.2.6.8 and 6.1.1.4'
H H 0.0000 0.0000 'International Tables Vol C Tables 4.2.6.8 and 6.1.1.4'
N N 0.0061 0.0033 'International Tables Vol C Tables 4.2.6.8 and 6.1.1.4'
O O 0.0106 0.0060 'International Tables Vol C Tables 4.2.6.8 and 6.1.1.4'

loop_
_geom_angle_atom_site_label_1
_geom_angle_atom_site_label_2
_geom_angle_atom_site_label_3
_geom_angle
C2 C1 C9A 103.7(2)
C3 C2 C1 103.7(2)
O1 C3 N4 124.9(3)
O1 C3 C2 126.7(2)
N4 C3 C2 108.4(2)
C11 O3 C8 111.38(19)
C3 N4 C5 122.9(2)
C3 N4 C9A 113.2(2)
C5 N4 C9A 123.9(2)
N4 C5 C6 111.8(2)
C5 C6 C7 115.1(2)
C6 C7 C8 113.9(2)
O3 C8 C9 102.98(19)
O3 C8 C7 108.9(2)
C9 C8 C7 114.2(2)
N4 C9A C9 110.4(2)
N4 C9A C1 102.30(19)
C9 C9A C1 115.7(2)
C9A C9 C8 114.6(2)
C9A C9 C10 114.3(2)
C8 C9 C10 105.7(2)
C12 C10 C11 114.4(2)
C12 C10 C9 115.5(2)
C11 C10 C9 101.4(2)
O2 C11 O3 121.8(2)
O2 C11 C10 127.7(3)
O3 C11 C10 110.5(2)

loop_
_geom_bond_atom_site_label_1
_geom_bond_atom_site_label_2
_geom_bond_distance
O1 C3 1.227(3)
C1 C2 1.531(4)
C1 C9A 1.542(4)
C2 C3 1.506(4)
O2 C11 1.205(3)
C3 N4 1.360(3)
O3 C11 1.350(3)
O3 C8 1.489(4)
N4 C5 1.452(3)
N4 C9A 1.472(3)
C5 C6 1.520(4)
C6 C7 1.542(4)
C7 C8 1.597(4)
C8 C9 1.513(4)
C9A C9 1.529(3)
C9 C10 1.529(4)
C10 C12 1.511(4)
C10 C11 1.514(3)

loop_
_cod_related_entry_id
_cod_related_entry_database
_cod_related_entry_code
1 ChemSpider 9260563
